data_7223406
loop_
_publ_author_name
'Ling, Irene'
'Sobolev, Alexandre N.'
'Raston, Colin L.'

_publ_section_title
;
 Gadolinium(iii)-mediated multi-component confinement of imidazolium
 cations in p-sulfonated calix[4]arene
;
_journal_issue 26
_journal_name_full CrystEngComm
_journal_page_first 4929
_journal_paper_doi 10.1039/C5CE01920F
_journal_volume 18
_journal_year 2016
_chemical_formula_moiety 'C25 H22 O P, I'
_chemical_formula_sum 'C25 H22 I O P'
_chemical_formula_weight 496.29
_chemical_name_systematic
;
 ?
;
_space_group_crystal_system triclinic
_space_group_IT_number 2
_space_group_name_Hall '-P 1'
_space_group_name_H-M_alt 'P -1'
_symmetry_space_group_name_Hall '-P 1'
_symmetry_space_group_name_H-M 'P -1'
_atom_sites_solution_hydrogens geom
_audit_creation_method SHELXL-2014
_audit_update_record
;
2015-10-15 deposited with the CCDC.
2015-11-23 downloaded from the CCDC.
;
_cell_angle_alpha 72.783(5)
_cell_angle_beta 75.786(5)
_cell_angle_gamma 70.243(5)
_cell_formula_units_Z 2
_cell_length_a 10.4708(6)
_cell_length_b 10.5478(6)
_cell_length_c 11.0342(6)
_cell_measurement_reflns_used 3602
_cell_measurement_temperature 100(2)
_cell_measurement_theta_max 67.037
_cell_measurement_theta_min 4.231
_cell_volume 1081.09(11)
_computing_cell_refinement
;
CrysAlisPro, Agilent Technologies,
Version 1.171.37.31 (release 14-01-2014 CrysAlis171 .NET)
(compiled Jan 14 2014,18:38:05)
;
_computing_data_collection
;
CrysAlisPro, Agilent Technologies,
Version 1.171.37.31 (release 14-01-2014 CrysAlis171 .NET)
(compiled Jan 14 2014,18:38:05)
;
_computing_data_reduction
;
CrysAlisPro, Agilent Technologies,
Version 1.171.37.31 (release 14-01-2014 CrysAlis171 .NET)
(compiled Jan 14 2014,18:38:05)
;
_computing_publication_material 'SHELXL-2014 (Sheldrick, 2014)'
_computing_structure_refinement 'SHELXL-2014 (Sheldrick, 2014)'
_computing_structure_solution 'SHELXS-2014 (Sheldrick, 2014)'
_diffrn_ambient_temperature 100(2)
_diffrn_detector_area_resol_mean 10.4738
_diffrn_measured_fraction_theta_full 0.970
_diffrn_measured_fraction_theta_max 0.980
_diffrn_measurement_device_type 'Oxford Diffraction Gemini-R Ultra, Ruby CCD'
_diffrn_measurement_method '\w scans'
_diffrn_orient_matrix_UB_11 -0.1439616
_diffrn_orient_matrix_UB_12 -0.0027210
_diffrn_orient_matrix_UB_13 0.0762718
_diffrn_orient_matrix_UB_21 -0.0081435
_diffrn_orient_matrix_UB_22 -0.0950361
_diffrn_orient_matrix_UB_23 -0.0786100
_diffrn_orient_matrix_UB_31 0.0656166
_diffrn_orient_matrix_UB_32 -0.1281931
_diffrn_orient_matrix_UB_33 0.0997110
_diffrn_radiation_monochromator mirror
_diffrn_radiation_source 'Enhance Ultra (Cu) X-ray Source'
_diffrn_radiation_type CuK\a
_diffrn_radiation_wavelength 1.54178
_diffrn_reflns_av_R_equivalents 0.0336
_diffrn_reflns_av_unetI/netI 0.0399
_diffrn_reflns_Laue_measured_fraction_full 0.970
_diffrn_reflns_Laue_measured_fraction_max 0.980
_diffrn_reflns_limit_h_max 12
_diffrn_reflns_limit_h_min -12
_diffrn_reflns_limit_k_max 12
_diffrn_reflns_limit_k_min -12
_diffrn_reflns_limit_l_max 13
_diffrn_reflns_limit_l_min -12
_diffrn_reflns_number 8211
_diffrn_reflns_point_group_measured_fraction_full 0.970
_diffrn_reflns_point_group_measured_fraction_max 0.980
_diffrn_reflns_theta_full 67.679
_diffrn_reflns_theta_max 67.155
_diffrn_reflns_theta_min 4.251
_exptl_absorpt_coefficient_mu 12.422
_exptl_absorpt_correction_T_max 1.0000
_exptl_absorpt_correction_T_min 0.6863
_exptl_absorpt_correction_type multi-scan
_exptl_absorpt_process_details
;
CrysAlisPro, Agilent Technologies,
Version 1.171.37.31 (release 14-01-2014 CrysAlis171 .NET)
(compiled Jan 14 2014,18:38:05)
Empirical absorption correction using spherical harmonics,
 implemented in SCALE3 ABSPACK scaling algorithm.
;
_exptl_crystal_colour pink
_exptl_crystal_density_diffrn 1.525
_exptl_crystal_description prism
_exptl_crystal_F_000 496
_exptl_crystal_size_max 0.120
_exptl_crystal_size_mid 0.070
_exptl_crystal_size_min 0.040
_refine_diff_density_max 1.260
_refine_diff_density_min -0.442
_refine_diff_density_rms 0.122
_refine_ls_extinction_method none
_refine_ls_goodness_of_fit_ref 1.000
_refine_ls_hydrogen_treatment constr
_refine_ls_matrix_type full
_refine_ls_number_parameters 254
_refine_ls_number_reflns 3805
_refine_ls_number_restraints 0
_refine_ls_restrained_S_all 1.000
_refine_ls_R_factor_all 0.0458
_refine_ls_R_factor_gt 0.0407
_refine_ls_shift/su_max 0.000
_refine_ls_shift/su_mean 0.000
_refine_ls_structure_factor_coef Fsqd
_refine_ls_weighting_details 'w=1/[\s^2^(Fo^2^)+(0.0600P)^2^+1.6000P] where P=(Fo^2^+2Fc^2^)/3'
_refine_ls_weighting_scheme calc
_refine_ls_wR_factor_gt 0.0978
_refine_ls_wR_factor_ref 0.1015
_reflns_Friedel_coverage 0.000
_reflns_number_gt 3428
_reflns_number_total 3805
_reflns_threshold_expression 'I > 2\s(I)'
_cod_data_source_file c5ce01920f1.cif
_cod_data_source_block aac4_g3
_cod_depositor_comments 'Adding full bibliography for 7223404--7223406.cif.'
_cod_original_cell_volume 1081.09(12)
_cod_database_code 7223406
_shelx_space_group_comment
;
The symmetry employed for this shelxl refinement is uniquely defined
by the following loop, which should always be used as a source of
symmetry information in preference to the above space-group names.
They are only intended as comments.
;
_shelx_estimated_absorpt_t_min 0.317
_shelx_estimated_absorpt_t_max 0.636
_shelxl_version_number 2014-3

loop_
_space_group_symop_operation_xyz
'x, y, z'
'-x, -y, -z'

loop_
_atom_site_label
_atom_site_type_symbol
_atom_site_fract_x
_atom_site_fract_y
_atom_site_fract_z
_atom_site_U_iso_or_equiv
_atom_site_adp_type
_atom_site_occupancy
_atom_site_site_symmetry_order
_atom_site_calc_flag
_atom_site_refinement_flags_posn
_atom_site_refinement_flags_adp
I1 I 0.24120(3) 1.05205(3) 0.17886(3) 0.03645(12) Uani 1 1 d . .
P1 P 0.27098(10) 0.53613(10) 0.33731(10) 0.0236(2) Uani 1 1 d . .
O1 O 0.3492(4) -0.0189(4) 0.6979(3) 0.0431(8) Uani 1 1 d . .
C11 C 0.2890(4) 0.3688(4) 0.4458(4) 0.0258(8) Uani 1 1 d . .
C12 C 0.2893(4) 0.3563(4) 0.5740(4) 0.0289(9) Uani 1 1 d . .
H12 H 0.2748 0.4368 0.6035 0.035 Uiso 1 1 calc R U
C13 C 0.3104(5) 0.2277(5) 0.6606(4) 0.0325(9) Uani 1 1 d . .
H13 H 0.3112 0.2206 0.7483 0.039 Uiso 1 1 calc R U
C14 C 0.3303(4) 0.1096(4) 0.6183(4) 0.0310(9) Uani 1 1 d . .
C15 C 0.3277(5) 0.1216(5) 0.4886(5) 0.0338(10) Uani 1 1 d . .
H15 H 0.3393 0.0414 0.4597 0.041 Uiso 1 1 calc R U
C16 C 0.3082(4) 0.2493(4) 0.4031(4) 0.0291(9) Uani 1 1 d . .
H16 H 0.3077 0.2566 0.3153 0.035 Uiso 1 1 calc R U
C17 C 0.3540(6) -0.0347(6) 0.8349(6) 0.0503(13) Uani 1 1 d . .
H17A H 0.3701 -0.1326 0.8798 0.075 Uiso 1 1 calc R U
H17B H 0.2663 0.0197 0.8748 0.075 Uiso 1 1 calc R U
H17C H 0.4287 -0.0016 0.8407 0.075 Uiso 1 1 calc R U
C21 C 0.4289(4) 0.5424(4) 0.2283(4) 0.0264(8) Uani 1 1 d . .
C22 C 0.5226(4) 0.4219(5) 0.1960(4) 0.0327(9) Uani 1 1 d . .
H22 H 0.5074 0.3341 0.2365 0.039 Uiso 1 1 calc R U
C23 C 0.6379(5) 0.4323(6) 0.1041(5) 0.0405(11) Uani 1 1 d . .
H23 H 0.7018 0.3508 0.0817 0.049 Uiso 1 1 calc R U
C24 C 0.6610(5) 0.5580(6) 0.0452(5) 0.0390(11) Uani 1 1 d . .
H24 H 0.7406 0.5629 -0.0177 0.047 Uiso 1 1 calc R U
C25 C 0.5694(5) 0.6781(5) 0.0762(4) 0.0358(10) Uani 1 1 d . .
H25 H 0.5859 0.7652 0.0346 0.043 Uiso 1 1 calc R U
C26 C 0.4530(4) 0.6707(5) 0.1688(4) 0.0324(9) Uani 1 1 d . .
H26 H 0.3903 0.7526 0.1913 0.039 Uiso 1 1 calc R U
C31 C 0.1378(4) 0.5808(4) 0.2431(4) 0.0258(8) Uani 1 1 d . .
C32 C 0.1110(4) 0.7111(5) 0.1585(4) 0.0300(9) Uani 1 1 d . .
H32 H 0.1583 0.7746 0.1561 0.036 Uiso 1 1 calc R U
C33 C 0.0147(4) 0.7476(5) 0.0779(4) 0.0346(10) Uani 1 1 d . .
H33 H -0.0031 0.8357 0.0193 0.042 Uiso 1 1 calc R U
C34 C -0.0550(4) 0.6554(5) 0.0832(5) 0.0354(10) Uani 1 1 d . .
H34 H -0.1201 0.6806 0.0274 0.043 Uiso 1 1 calc R U
C35 C -0.0316(4) 0.5275(5) 0.1681(5) 0.0338(10) Uani 1 1 d . .
H35 H -0.0812 0.4657 0.1713 0.041 Uiso 1 1 calc R U
C36 C 0.0649(4) 0.4890(5) 0.2493(4) 0.0301(9) Uani 1 1 d . .
H36 H 0.0811 0.4012 0.3083 0.036 Uiso 1 1 calc R U
C41 C 0.2276(4) 0.6622(4) 0.4298(4) 0.0253(8) Uani 1 1 d . .
C42 C 0.0889(4) 0.7281(4) 0.4700(4) 0.0307(9) Uani 1 1 d . .
H42 H 0.0186 0.7129 0.4404 0.037 Uiso 1 1 calc R U
C43 C 0.0546(5) 0.8151(5) 0.5526(5) 0.0370(10) Uani 1 1 d . .
H43 H -0.0393 0.8588 0.5806 0.044 Uiso 1 1 calc R U
C44 C 0.1560(5) 0.8381(5) 0.5941(5) 0.0387(11) Uani 1 1 d . .
H44 H 0.1316 0.8983 0.6506 0.046 Uiso 1 1 calc R U
C45 C 0.2939(5) 0.7751(5) 0.5551(4) 0.0362(10) Uani 1 1 d . .
H45 H 0.3631 0.7921 0.5847 0.043 Uiso 1 1 calc R U
C46 C 0.3303(5) 0.6867(4) 0.4721(4) 0.0316(9) Uani 1 1 d . .
H46 H 0.4244 0.6435 0.4446 0.038 Uiso 1 1 calc R U

loop_
_atom_site_aniso_label
_atom_site_aniso_U_11
_atom_site_aniso_U_22
_atom_site_aniso_U_33
_atom_site_aniso_U_23
_atom_site_aniso_U_13
_atom_site_aniso_U_12
I1 0.03921(18) 0.03317(18) 0.03517(18) -0.01190(12) -0.00119(11) -0.00810(12)
P1 0.0195(4) 0.0251(5) 0.0272(5) -0.0112(4) -0.0001(4) -0.0059(4)
O1 0.053(2) 0.0347(18) 0.0403(18) -0.0126(15) -0.0061(15) -0.0083(15)
C11 0.0202(18) 0.026(2) 0.031(2) -0.0109(17) -0.0011(16) -0.0050(15)
C12 0.025(2) 0.028(2) 0.036(2) -0.0125(18) -0.0028(17) -0.0074(16)
C13 0.032(2) 0.032(2) 0.034(2) -0.0112(18) -0.0033(18) -0.0077(18)
C14 0.028(2) 0.027(2) 0.037(2) -0.0086(18) -0.0031(17) -0.0073(17)
C15 0.031(2) 0.026(2) 0.046(3) -0.0165(19) -0.0021(19) -0.0055(17)
C16 0.026(2) 0.030(2) 0.034(2) -0.0145(18) -0.0019(17) -0.0066(16)
C17 0.060(3) 0.042(3) 0.049(3) -0.017(2) 0.002(3) -0.016(2)
C21 0.0188(18) 0.034(2) 0.028(2) -0.0113(17) -0.0017(15) -0.0065(16)
C22 0.027(2) 0.037(2) 0.034(2) -0.0144(19) -0.0024(18) -0.0058(18)
C23 0.023(2) 0.054(3) 0.045(3) -0.026(2) 0.0025(19) -0.005(2)
C24 0.026(2) 0.066(3) 0.031(2) -0.019(2) 0.0042(18) -0.019(2)
C25 0.033(2) 0.048(3) 0.034(2) -0.010(2) -0.0038(18) -0.022(2)
C26 0.026(2) 0.036(2) 0.037(2) -0.0132(19) -0.0017(18) -0.0085(17)
C31 0.0184(18) 0.034(2) 0.027(2) -0.0169(17) 0.0003(15) -0.0048(16)
C32 0.0223(19) 0.032(2) 0.036(2) -0.0123(18) -0.0005(17) -0.0073(17)
C33 0.028(2) 0.039(3) 0.034(2) -0.010(2) -0.0044(18) -0.0053(18)
C34 0.021(2) 0.048(3) 0.038(2) -0.017(2) -0.0043(17) -0.0053(18)
C35 0.022(2) 0.042(3) 0.044(3) -0.021(2) -0.0018(18) -0.0105(18)
C36 0.023(2) 0.033(2) 0.034(2) -0.0123(18) 0.0005(17) -0.0075(17)
C41 0.028(2) 0.0227(19) 0.026(2) -0.0085(16) -0.0007(16) -0.0082(16)
C42 0.030(2) 0.027(2) 0.034(2) -0.0104(18) 0.0029(17) -0.0091(17)
C43 0.042(3) 0.031(2) 0.034(2) -0.0148(19) 0.005(2) -0.0080(19)
C44 0.056(3) 0.029(2) 0.031(2) -0.0127(19) 0.000(2) -0.013(2)
C45 0.054(3) 0.028(2) 0.034(2) -0.0062(19) -0.015(2) -0.017(2)
C46 0.033(2) 0.026(2) 0.036(2) -0.0071(18) -0.0074(18) -0.0086(17)

loop_
_atom_type_symbol
_atom_type_description
_atom_type_scat_dispersion_real
_atom_type_scat_dispersion_imag
_atom_type_scat_source
C C 0.0181 0.0091 'International Tables Vol C Tables 4.2.6.8 and 6.1.1.4'
H H 0.0000 0.0000 'International Tables Vol C Tables 4.2.6.8 and 6.1.1.4'
O O 0.0492 0.0322 'International Tables Vol C Tables 4.2.6.8 and 6.1.1.4'
P P 0.2955 0.4335 'International Tables Vol C Tables 4.2.6.8 and 6.1.1.4'
I I -0.3257 6.8362 'International Tables Vol C Tables 4.2.6.8 and 6.1.1.4'

loop_
_geom_angle_atom_site_label_1
_geom_angle_atom_site_label_2
_geom_angle_atom_site_label_3
_geom_angle
C41 P1 C11 108.27(19)
C41 P1 C31 108.19(19)
C11 P1 C31 112.36(19)
C41 P1 C21 109.33(19)
C11 P1 C21 110.77(19)
C31 P1 C21 107.86(19)
C14 O1 C17 118.5(4)
C12 C11 C16 119.2(4)
C12 C11 P1 118.9(3)
C16 C11 P1 121.9(3)
C11 C12 C13 121.1(4)
C11 C12 H12 119.5
C13 C12 H12 119.5
C14 C13 C12 119.7(4)
C14 C13 H13 120.1
C12 C13 H13 120.1
O1 C14 C13 122.9(4)
O1 C14 C15 117.4(4)
C13 C14 C15 119.6(4)
C16 C15 C14 120.2(4)
C16 C15 H15 119.9
C14 C15 H15 119.9
C15 C16 C11 120.1(4)
C15 C16 H16 119.9
C11 C16 H16 119.9
O1 C17 H17A 109.5
O1 C17 H17B 109.5
H17A C17 H17B 109.5
O1 C17 H17C 109.5
H17A C17 H17C 109.5
H17B C17 H17C 109.5
C26 C21 C22 119.9(4)
C26 C21 P1 119.1(3)
C22 C21 P1 120.8(3)
C23 C22 C21 119.1(4)
C23 C22 H22 120.4
C21 C22 H22 120.4
C24 C23 C22 121.0(5)
C24 C23 H23 119.5
C22 C23 H23 119.5
C23 C24 C25 120.6(4)
C23 C24 H24 119.7
C25 C24 H24 119.7
C24 C25 C26 119.7(4)
C24 C25 H25 120.2
C26 C25 H25 120.2
C25 C26 C21 119.7(4)
C25 C26 H26 120.2
C21 C26 H26 120.2
C32 C31 C36 120.0(4)
C32 C31 P1 117.4(3)
C36 C31 P1 122.5(3)
C33 C32 C31 119.7(4)
C33 C32 H32 120.2
C31 C32 H32 120.2
C34 C33 C32 119.8(4)
C34 C33 H33 120.1
C32 C33 H33 120.1
C35 C34 C33 121.1(4)
C35 C34 H34 119.4
C33 C34 H34 119.4
C34 C35 C36 119.9(4)
C34 C35 H35 120.1
C36 C35 H35 120.1
C35 C36 C31 119.4(4)
C35 C36 H36 120.3
C31 C36 H36 120.3
C46 C41 C42 119.6(4)
C46 C41 P1 120.3(3)
C42 C41 P1 119.9(3)
C43 C42 C41 120.1(4)
C43 C42 H42 119.9
C41 C42 H42 119.9
C44 C43 C42 119.9(4)
C44 C43 H43 120.0
C42 C43 H43 120.0
C43 C44 C45 121.2(4)
C43 C44 H44 119.4
C45 C44 H44 119.4
C44 C45 C46 119.6(4)
C44 C45 H45 120.2
C46 C45 H45 120.2
C45 C46 C41 119.6(4)
C45 C46 H46 120.2
C41 C46 H46 120.2

loop_
_geom_bond_atom_site_label_1
_geom_bond_atom_site_label_2
_geom_bond_distance
P1 C41 1.783(4)
P1 C11 1.794(4)
P1 C31 1.796(4)
P1 C21 1.799(4)
O1 C14 1.359(6)
O1 C17 1.483(7)
C11 C12 1.382(6)
C11 C16 1.409(6)
C12 C13 1.391(7)
C12 H12 0.9500
C13 C14 1.391(6)
C13 H13 0.9500
C14 C15 1.405(7)
C15 C16 1.379(7)
C15 H15 0.9500
C16 H16 0.9500
C17 H17A 0.9800
C17 H17B 0.9800
C17 H17C 0.9800
C21 C26 1.396(6)
C21 C22 1.400(6)
C22 C23 1.385(7)
C22 H22 0.9500
C23 C24 1.367(8)
C23 H23 0.9500
C24 C25 1.384(7)
C24 H24 0.9500
C25 C26 1.394(6)
C25 H25 0.9500
C26 H26 0.9500
C31 C32 1.395(6)
C31 C36 1.400(6)
C32 C33 1.390(6)
C32 H32 0.9500
C33 C34 1.380(7)
C33 H33 0.9500
C34 C35 1.378(7)
C34 H34 0.9500
C35 C36 1.392(6)
C35 H35 0.9500
C36 H36 0.9500
C41 C46 1.396(6)
C41 C42 1.404(6)
C42 C43 1.384(6)
C42 H42 0.9500
C43 C44 1.370(7)
C43 H43 0.9500
C44 C45 1.388(7)
C44 H44 0.9500
C45 C46 1.395(7)
C45 H45 0.9500
C46 H46 0.9500

loop_
_geom_hbond_atom_site_label_D
_geom_hbond_atom_site_label_H
_geom_hbond_atom_site_label_A
_geom_hbond_distance_DH
_geom_hbond_distance_HA
_geom_hbond_distance_DA
_geom_hbond_angle_DHA
_geom_hbond_site_symmetry_A
C16 H16 I1 0.95 3.30 3.979(4) 130.5 1_545
C17 H17C I1 0.98 3.28 4.147(6) 149.0 2_666
C26 H26 I1 0.95 2.99 3.901(5) 161.0 .
C44 H44 O1 0.95 2.90 3.449(6) 117.8 1_565
C45 H45 O1 0.95 2.60 3.296(6) 130.7 1_565
